data_4088274
loop_
_publ_author_name
'Frogley, Benjamin J.'
'Dalebrook, Andrew F.'
'Wright, L. James'

_publ_section_title
;
 Regioselective Nitration and/or Halogenation of Iridabenzofurans through
 Electrophilic Substitution
;
_journal_issue 3
_journal_name_full Organometallics
_journal_page_first 400
_journal_paper_doi 10.1021/acs.organomet.5b00981
_journal_volume 35
_journal_year 2016
_chemical_formula_moiety 'C44 H34 Cl2 Ir N2 O6 P2, C H Cl3'
_chemical_formula_sum 'C45 H35 Cl5 Ir N2 O6 P2'
_chemical_formula_weight 1131.14
_space_group_IT_number 14
_space_group_name_Hall '-P 2ybc'
_space_group_name_H-M_alt 'P 1 21/c 1'
_symmetry_cell_setting monoclinic
_symmetry_space_group_name_H-M 'P 1 21/c 1'
_atom_sites_solution_hydrogens geom
_atom_sites_solution_primary direct
_atom_sites_solution_secondary difmap
_audit_creation_method SHELXL-97
_cell_angle_alpha 90.000(5)
_cell_angle_beta 99.083(5)
_cell_angle_gamma 90.000(5)
_cell_formula_units_Z 4
_cell_length_a 11.816(5)
_cell_length_b 18.301(5)
_cell_length_c 21.148(5)
_cell_measurement_reflns_used 54059
_cell_measurement_temperature 99(2)
_cell_measurement_theta_max 27.75
_cell_measurement_theta_min 1.95
_cell_volume 4516(3)
_computing_cell_refinement 'SAINT (Siemens, 1995)'
_computing_data_collection 'SMART (Siemens, 1995)'
_computing_data_reduction SAINT
_computing_molecular_graphics 'Ortep-III (Burnett & Johnson, 1996)'
_computing_publication_material 'SHELXTL (Sheldrick, 2008)'
_computing_structure_refinement 'SHELXL-97 (Sheldrick, 2008)'
_computing_structure_solution 'SHELXS97 (Sheldrick, 2008)'
_diffrn_ambient_temperature 99(2)
_diffrn_measured_fraction_theta_full 0.995
_diffrn_measured_fraction_theta_max 0.995
_diffrn_measurement_device_type 'Siemens SMART CCD'
_diffrn_measurement_method 'Area detector \w scans'
_diffrn_radiation_monochromator graphite
_diffrn_radiation_source 'fine-focus sealed tube'
_diffrn_radiation_type MoK\a
_diffrn_radiation_wavelength 0.71073
_diffrn_reflns_av_R_equivalents 0.0595
_diffrn_reflns_av_sigmaI/netI 0.0509
_diffrn_reflns_limit_h_max 15
_diffrn_reflns_limit_h_min -15
_diffrn_reflns_limit_k_max 23
_diffrn_reflns_limit_k_min -23
_diffrn_reflns_limit_l_max 21
_diffrn_reflns_limit_l_min -27
_diffrn_reflns_number 53175
_diffrn_reflns_theta_full 27.75
_diffrn_reflns_theta_max 27.75
_diffrn_reflns_theta_min 1.95
_exptl_absorpt_coefficient_mu 3.373
_exptl_absorpt_correction_T_max 0.7456
_exptl_absorpt_correction_T_min 0.6321
_exptl_absorpt_correction_type sphere
_exptl_absorpt_process_details 'SADABS; Sheldrick, 1996'
_exptl_crystal_colour Red
_exptl_crystal_density_diffrn 1.664
_exptl_crystal_density_method 'not measured'
_exptl_crystal_description Plate
_exptl_crystal_F_000 2236
_exptl_crystal_size_max 0.16
_exptl_crystal_size_mid 0.12
_exptl_crystal_size_min 0.12
_exptl_crystal_size_rad 0.2000
_refine_diff_density_max 1.787
_refine_diff_density_min -1.295
_refine_diff_density_rms 0.135
_refine_ls_extinction_method none
_refine_ls_goodness_of_fit_ref 1.057
_refine_ls_hydrogen_treatment mixed
_refine_ls_matrix_type full
_refine_ls_number_parameters 582
_refine_ls_number_reflns 10587
_refine_ls_number_restraints 85
_refine_ls_restrained_S_all 1.071
_refine_ls_R_factor_all 0.0468
_refine_ls_R_factor_gt 0.0357
_refine_ls_shift/su_max 0.002
_refine_ls_shift/su_mean 0.000
_refine_ls_structure_factor_coef Fsqd
_refine_ls_weighting_details 'calc w=1/[\s^2^(Fo^2^)+(0.0281P)^2^+9.7841P] where P=(Fo^2^+2Fc^2^)/3'
_refine_ls_weighting_scheme calc
_refine_ls_wR_factor_gt 0.0784
_refine_ls_wR_factor_ref 0.0830
_reflns_number_gt 8786
_reflns_number_total 10587
_reflns_threshold_expression >2\s(I)
_cod_data_source_file om5b00981_si_002.cif
_cod_data_source_block Compound_7
_cod_depositor_comments
;
The following automatic conversions were performed:

data item '_symmetry_cell_setting' value 'Monoclinic' was changed to
'monoclinic' in accordance with the
/home/saulius/struct/COD-crude-data/automatic-downloads/DataCite-retrospective/ACS/depositions/lib/dictionaries/cif_core.dic
dictionary named 'cif_core.dic' version 2.4.2 last updated on
2011-04-26.

Automatic conversion script
Id: cif_fix_values 6909 2019-04-08 15:41:33Z antanas 
;
_cod_original_sg_symbol_H-M P2(1)/c
_cod_database_code 4088274

loop_
_symmetry_equiv_pos_as_xyz
'x, y, z'
'-x, y+1/2, -z+1/2'
'-x, -y, -z'
'x, -y-1/2, z-1/2'

loop_
_atom_site_label
_atom_site_type_symbol
_atom_site_fract_x
_atom_site_fract_y
_atom_site_fract_z
_atom_site_U_iso_or_equiv
_atom_site_adp_type
_atom_site_occupancy
_atom_site_symmetry_multiplicity
_atom_site_calc_flag
_atom_site_refinement_flags
_atom_site_disorder_assembly
_atom_site_disorder_group
C1 C 0.7036(3) 0.2339(2) 0.45578(19) 0.0176(8) Uani 1 1 d . . .
H1 H 0.6916 0.2834 0.4622 0.021 Uiso 1 1 calc R . .
C2 C 0.7112(4) 0.1895(2) 0.50720(19) 0.0195(9) Uani 1 1 d . . .
C3 C 0.7309(4) 0.1128(2) 0.5083(2) 0.0205(9) Uani 1 1 d . . .
H3 H 0.7354 0.0891 0.5475 0.025 Uiso 1 1 calc R . .
C4 C 0.7434(4) 0.0717(2) 0.45662(19) 0.0190(8) Uani 1 1 d . . .
C5 C 0.7387(3) 0.0955(2) 0.39132(19) 0.0153(8) Uani 1 1 d . . .
C6 C 0.7429(3) 0.0518(2) 0.3396(2) 0.0187(8) Uani 1 1 d . . .
C7 C 0.7454(4) 0.0888(2) 0.2791(2) 0.0199(9) Uani 1 1 d . . .
C8 C 0.7630(7) 0.0886(3) 0.1697(2) 0.061(2) Uani 1 1 d . . .
H8A H 0.7729 0.0548 0.1362 0.091 Uiso 1 1 calc R . .
H8B H 0.8262 0.1221 0.1761 0.091 Uiso 1 1 calc R . .
H8C H 0.6928 0.1151 0.1577 0.091 Uiso 1 1 calc R . .
C9 C 0.4454(3) 0.2288(2) 0.27055(19) 0.0157(8) Uani 1 1 d . . .
C10 C 0.5006(4) 0.2329(2) 0.21686(19) 0.0196(9) Uani 1 1 d . . .
H10 H 0.5770 0.2190 0.2200 0.024 Uiso 1 1 calc R . .
C11 C 0.4418(4) 0.2579(2) 0.1588(2) 0.0244(9) Uani 1 1 d . . .
H11 H 0.4787 0.2599 0.1231 0.029 Uiso 1 1 calc R . .
C12 C 0.3285(4) 0.2796(2) 0.1538(2) 0.0236(9) Uani 1 1 d . . .
H12 H 0.2890 0.2959 0.1148 0.028 Uiso 1 1 calc R . .
C13 C 0.2742(4) 0.2770(2) 0.2074(2) 0.0252(10) Uani 1 1 d . . .
H13 H 0.1986 0.2924 0.2045 0.030 Uiso 1 1 calc R . .
C14 C 0.3324(4) 0.2513(2) 0.26519(19) 0.0205(9) Uani 1 1 d . . .
H14 H 0.2951 0.2492 0.3007 0.025 Uiso 1 1 calc R . .
C15 C 0.4332(3) 0.2241(2) 0.40424(18) 0.0158(8) Uani 1 1 d . . .
C16 C 0.4519(4) 0.2971(2) 0.4221(2) 0.0231(9) Uani 1 1 d . . .
H16 H 0.5072 0.3243 0.4058 0.028 Uiso 1 1 calc R . .
C17 C 0.3881(4) 0.3289(3) 0.4643(2) 0.0288(10) Uani 1 1 d . . .
H17 H 0.3999 0.3778 0.4756 0.035 Uiso 1 1 calc R . .
C18 C 0.3072(4) 0.2890(3) 0.4898(2) 0.0298(11) Uani 1 1 d . . .
H18 H 0.2653 0.3106 0.5185 0.036 Uiso 1 1 calc R . .
C19 C 0.2887(4) 0.2169(2) 0.4724(2) 0.0262(10) Uani 1 1 d . . .
H19 H 0.2346 0.1897 0.4899 0.031 Uiso 1 1 calc R . .
C20 C 0.3500(4) 0.1844(2) 0.4291(2) 0.0207(9) Uani 1 1 d . . .
H20 H 0.3355 0.1361 0.4168 0.025 Uiso 1 1 calc R . .
C21 C 0.4727(3) 0.0906(2) 0.33442(19) 0.0177(8) Uani 1 1 d . . .
C22 C 0.4431(4) 0.0613(2) 0.2735(2) 0.0224(9) Uani 1 1 d . . .
H22 H 0.4391 0.0916 0.2379 0.027 Uiso 1 1 calc R . .
C23 C 0.4193(4) -0.0129(2) 0.2652(2) 0.0279(10) Uani 1 1 d . . .
H23 H 0.3985 -0.0318 0.2242 0.033 Uiso 1 1 calc R . .
C24 C 0.4266(4) -0.0585(2) 0.3176(2) 0.0277(10) Uani 1 1 d . . .
H24 H 0.4107 -0.1081 0.3119 0.033 Uiso 1 1 calc R . .
C25 C 0.4576(4) -0.0303(2) 0.3787(2) 0.0253(10) Uani 1 1 d . . .
H25 H 0.4626 -0.0611 0.4140 0.030 Uiso 1 1 calc R . .
C26 C 0.4812(3) 0.0435(2) 0.3874(2) 0.0201(9) Uani 1 1 d . . .
H26 H 0.5028 0.0619 0.4285 0.024 Uiso 1 1 calc R . .
C27 C 0.9657(3) 0.2445(2) 0.4679(2) 0.0184(8) Uani 1 1 d . . .
C28 C 1.0103(4) 0.1925(2) 0.5130(2) 0.0210(9) Uani 1 1 d . . .
H28 H 1.0275 0.1460 0.4997 0.025 Uiso 1 1 calc R . .
C29 C 1.0293(4) 0.2094(3) 0.5780(2) 0.0285(10) Uani 1 1 d . . .
H29 H 1.0587 0.1740 0.6077 0.034 Uiso 1 1 calc R . .
C30 C 1.0049(4) 0.2781(3) 0.5985(2) 0.0348(11) Uani 1 1 d . . .
H30 H 1.0175 0.2893 0.6419 0.042 Uiso 1 1 calc R . .
C31 C 0.9611(4) 0.3306(3) 0.5538(2) 0.0345(11) Uani 1 1 d . . .
H31 H 0.9455 0.3773 0.5675 0.041 Uiso 1 1 calc R . .
C32 C 0.9405(4) 0.3140(2) 0.4890(2) 0.0271(10) Uani 1 1 d . . .
H32 H 0.9098 0.3493 0.4595 0.032 Uiso 1 1 calc R . .
C33 C 0.9630(4) 0.2980(2) 0.3381(2) 0.0189(8) Uani 1 1 d . . .
C34 C 1.0605(4) 0.3383(2) 0.3613(2) 0.0289(10) Uani 1 1 d . . .
H34 H 1.0980 0.3307 0.4029 0.035 Uiso 1 1 calc R . .
C35 C 1.1018(4) 0.3898(3) 0.3225(3) 0.0375(12) Uani 1 1 d . . .
H35 H 1.1676 0.4162 0.3379 0.045 Uiso 1 1 calc R . .
C36 C 1.0456(4) 0.4020(3) 0.2612(2) 0.0349(12) Uani 1 1 d . . .
H36 H 1.0724 0.4376 0.2359 0.042 Uiso 1 1 calc R . .
C37 C 0.9499(4) 0.3617(2) 0.2374(2) 0.0294(11) Uani 1 1 d . . .
H37 H 0.9130 0.3693 0.1957 0.035 Uiso 1 1 calc R . .
C38 C 0.9089(4) 0.3096(2) 0.2757(2) 0.0219(9) Uani 1 1 d . . .
H38 H 0.8446 0.2822 0.2595 0.026 Uiso 1 1 calc R . .
C39 C 1.0064(3) 0.1481(2) 0.3614(2) 0.0193(8) Uani 1 1 d . . .
C40 C 1.0733(4) 0.1580(2) 0.3128(2) 0.0245(9) Uani 1 1 d . . .
H40 H 1.0726 0.2028 0.2921 0.029 Uiso 1 1 calc R . .
C41 C 1.1402(4) 0.1018(3) 0.2952(2) 0.0315(11) Uani 1 1 d . . .
H41 H 1.1840 0.1091 0.2629 0.038 Uiso 1 1 calc R . .
C42 C 1.1424(4) 0.0348(3) 0.3255(2) 0.0329(11) Uani 1 1 d . . .
H42 H 1.1884 -0.0027 0.3141 0.039 Uiso 1 1 calc R . .
C43 C 1.0761(4) 0.0238(2) 0.3728(2) 0.0272(10) Uani 1 1 d . . .
H43 H 1.0771 -0.0214 0.3929 0.033 Uiso 1 1 calc R . .
C44 C 1.0082(4) 0.0792(2) 0.3906(2) 0.0219(9) Uani 1 1 d . . .
H44 H 0.9632 0.0708 0.4222 0.026 Uiso 1 1 calc R . .
O1 O 0.7365(2) 0.15661(14) 0.27433(13) 0.0180(6) Uani 1 1 d . . .
O2 O 0.7584(3) 0.04835(16) 0.22911(14) 0.0336(8) Uani 1 1 d . . .
O3 O 0.6762(3) 0.28689(19) 0.57185(16) 0.0384(9) Uani 1 1 d . . .
O4 O 0.7248(3) 0.1844(2) 0.61816(15) 0.0402(9) Uani 1 1 d . . .
O5 O 0.6958(3) -0.04148(19) 0.49514(18) 0.0451(10) Uani 1 1 d . . .
O6 O 0.8646(3) -0.02921(18) 0.46774(17) 0.0390(9) Uani 1 1 d . . .
P1 P 0.51448(9) 0.18647(5) 0.34505(5) 0.0137(2) Uani 1 1 d . . .
P2 P 0.91713(9) 0.22271(5) 0.38403(5) 0.0149(2) Uani 1 1 d . . .
Cl1 Cl 0.68198(9) 0.32916(5) 0.33576(5) 0.0189(2) Uani 1 1 d . . .
Cl2 Cl 0.73788(11) -0.04310(6) 0.33524(6) 0.0317(3) Uani 1 1 d . . .
Ir Ir 0.716140(13) 0.202094(7) 0.368535(7) 0.01271(5) Uani 1 1 d . . .
N1 N 0.7029(3) 0.2233(2) 0.57077(18) 0.0249(8) Uani 1 1 d . . .
N2 N 0.7696(4) -0.0057(2) 0.47401(18) 0.0303(9) Uani 1 1 d . . .
C45 C 0.6833(13) 0.4831(10) 0.4204(8) 0.070(8) Uiso 0.290(6) 1 d PD A 1
Cl3 Cl 0.8016(11) 0.5392(7) 0.4175(7) 0.148(5) Uiso 0.290(6) 1 d PD A 1
Cl4 Cl 0.6903(8) 0.4499(4) 0.4976(4) 0.074(3) Uiso 0.290(6) 1 d PD A 1
Cl5 Cl 0.5584(7) 0.5334(4) 0.4016(3) 0.072(2) Uiso 0.290(6) 1 d PD A 1
C45A C 0.7748(14) 0.4955(10) 0.4142(6) 0.073(8) Uiso 0.278(4) 1 d PD B 2
Cl3A Cl 0.8427(6) 0.5112(3) 0.4943(3) 0.0432(15) Uiso 0.278(4) 1 d PD B 2
Cl4A Cl 0.8868(7) 0.4955(4) 0.3674(4) 0.084(3) Uiso 0.278(4) 1 d PD B 2
Cl5A Cl 0.6979(7) 0.5745(3) 0.3876(3) 0.0581(19) Uiso 0.278(4) 1 d PD B 2
C45B C 0.7217(11) 0.4854(8) 0.4355(8) 0.038(5) Uiso 0.292(5) 1 d PD C 3
Cl3B Cl 0.8611(8) 0.5157(5) 0.4668(6) 0.098(3) Uiso 0.292(5) 1 d PD C 3
Cl4B Cl 0.6462(7) 0.4492(4) 0.4933(3) 0.059(2) Uiso 0.292(5) 1 d PD C 3
Cl5B Cl 0.6341(6) 0.5555(3) 0.3976(3) 0.0528(19) Uiso 0.292(5) 1 d PD C 3
C45C C 0.7251(16) 0.4941(11) 0.4165(8) 0.034(7) Uiso 0.183(5) 1 d PD D 4
Cl3C Cl 0.5798(14) 0.4971(11) 0.4257(9) 0.140(7) Uiso 0.183(5) 1 d PD D 4
Cl4C Cl 0.7904(10) 0.4959(5) 0.4967(4) 0.056(3) Uiso 0.183(5) 1 d PD D 4
Cl5C Cl 0.7588(10) 0.5739(5) 0.3772(5) 0.059(3) Uiso 0.183(5) 1 d PD D 4

loop_
_atom_site_aniso_label
_atom_site_aniso_U_11
_atom_site_aniso_U_22
_atom_site_aniso_U_33
_atom_site_aniso_U_23
_atom_site_aniso_U_13
_atom_site_aniso_U_12
C1 0.011(2) 0.020(2) 0.021(2) -0.0014(16) 0.0016(16) 0.0004(16)
C2 0.015(2) 0.027(2) 0.016(2) -0.0009(16) 0.0033(16) -0.0009(17)
C3 0.017(2) 0.028(2) 0.017(2) 0.0070(17) 0.0032(17) 0.0009(17)
C4 0.018(2) 0.0187(19) 0.020(2) 0.0070(16) 0.0046(17) 0.0024(16)
C5 0.0100(19) 0.0155(18) 0.021(2) 0.0014(15) 0.0036(16) -0.0005(15)
C6 0.014(2) 0.0137(18) 0.030(2) 0.0019(16) 0.0075(18) 0.0039(15)
C7 0.015(2) 0.021(2) 0.024(2) -0.0008(16) 0.0037(17) 0.0040(16)
C8 0.135(7) 0.033(3) 0.021(3) 0.001(2) 0.031(3) 0.016(3)
C9 0.013(2) 0.0127(17) 0.022(2) -0.0001(15) 0.0026(16) 0.0010(15)
C10 0.019(2) 0.021(2) 0.020(2) 0.0023(16) 0.0050(17) 0.0038(17)
C11 0.029(3) 0.026(2) 0.018(2) 0.0003(17) 0.0052(19) 0.0018(19)
C12 0.024(2) 0.024(2) 0.020(2) 0.0007(17) -0.0044(18) 0.0046(18)
C13 0.018(2) 0.032(2) 0.024(2) 0.0028(18) -0.0015(18) 0.0046(18)
C14 0.019(2) 0.026(2) 0.017(2) 0.0013(16) 0.0027(17) 0.0011(17)
C15 0.010(2) 0.0219(19) 0.0156(19) 0.0009(15) 0.0018(16) 0.0036(15)
C16 0.021(2) 0.024(2) 0.025(2) -0.0082(18) 0.0043(18) 0.0028(18)
C17 0.026(3) 0.027(2) 0.034(3) -0.011(2) 0.006(2) 0.0029(19)
C18 0.026(3) 0.043(3) 0.022(2) -0.003(2) 0.010(2) 0.012(2)
C19 0.024(2) 0.033(2) 0.023(2) 0.0027(18) 0.0089(19) 0.0018(19)
C20 0.016(2) 0.026(2) 0.020(2) 0.0020(17) 0.0039(17) 0.0026(17)
C21 0.014(2) 0.0170(19) 0.022(2) -0.0001(16) 0.0048(17) -0.0012(15)
C22 0.023(2) 0.020(2) 0.026(2) -0.0001(17) 0.0058(19) -0.0012(17)
C23 0.033(3) 0.023(2) 0.028(2) -0.0087(18) 0.004(2) -0.0048(19)
C24 0.024(3) 0.0142(19) 0.045(3) -0.0020(19) 0.006(2) -0.0015(17)
C25 0.022(2) 0.020(2) 0.034(2) 0.0076(18) 0.005(2) -0.0005(18)
C26 0.015(2) 0.021(2) 0.025(2) 0.0008(17) 0.0072(18) 0.0000(16)
C27 0.012(2) 0.021(2) 0.022(2) -0.0002(16) 0.0022(17) -0.0030(16)
C28 0.015(2) 0.027(2) 0.020(2) 0.0034(17) 0.0014(17) 0.0023(17)
C29 0.020(2) 0.044(3) 0.020(2) 0.002(2) -0.0004(18) 0.002(2)
C30 0.030(3) 0.050(3) 0.022(2) -0.008(2) 0.000(2) -0.003(2)
C31 0.033(3) 0.037(3) 0.032(3) -0.013(2) 0.002(2) 0.002(2)
C32 0.027(3) 0.026(2) 0.026(2) -0.0018(18) -0.001(2) 0.0023(19)
C33 0.016(2) 0.0180(19) 0.024(2) 0.0048(16) 0.0080(17) 0.0011(16)
C34 0.025(3) 0.027(2) 0.034(3) 0.0065(19) 0.002(2) -0.0032(19)
C35 0.026(3) 0.037(3) 0.049(3) 0.008(2) 0.005(2) -0.011(2)
C36 0.035(3) 0.030(2) 0.043(3) 0.015(2) 0.014(2) -0.003(2)
C37 0.029(3) 0.034(3) 0.028(2) 0.013(2) 0.011(2) 0.006(2)
C38 0.020(2) 0.023(2) 0.024(2) 0.0069(17) 0.0083(18) 0.0002(17)
C39 0.012(2) 0.022(2) 0.023(2) -0.0008(17) 0.0025(17) -0.0016(16)
C40 0.016(2) 0.030(2) 0.027(2) -0.0025(18) 0.0058(19) -0.0045(18)
C41 0.028(3) 0.035(3) 0.034(3) -0.012(2) 0.014(2) -0.003(2)
C42 0.023(3) 0.033(3) 0.044(3) -0.016(2) 0.006(2) 0.005(2)
C43 0.020(2) 0.019(2) 0.040(3) -0.0025(19) -0.003(2) 0.0026(17)
C44 0.014(2) 0.025(2) 0.026(2) 0.0013(17) 0.0009(18) 0.0029(17)
O1 0.0207(16) 0.0177(14) 0.0158(14) -0.0010(11) 0.0038(12) 0.0035(11)
O2 0.061(2) 0.0226(16) 0.0202(16) 0.0001(13) 0.0145(16) 0.0102(15)
O3 0.053(2) 0.038(2) 0.0259(18) -0.0093(15) 0.0113(17) 0.0000(17)
O4 0.054(3) 0.049(2) 0.0181(17) 0.0027(15) 0.0073(16) -0.0082(18)
O5 0.056(3) 0.0316(19) 0.053(2) 0.0155(17) 0.026(2) -0.0013(17)
O6 0.035(2) 0.0348(19) 0.048(2) 0.0125(16) 0.0090(17) 0.0174(16)
P1 0.0131(5) 0.0132(5) 0.0149(5) 0.0003(4) 0.0028(4) 0.0003(4)
P2 0.0122(5) 0.0151(5) 0.0173(5) 0.0026(4) 0.0017(4) -0.0005(4)
Cl1 0.0200(5) 0.0126(4) 0.0245(5) 0.0031(4) 0.0045(4) 0.0014(4)
Cl2 0.0399(7) 0.0201(5) 0.0378(6) 0.0026(4) 0.0149(6) 0.0060(5)
Ir 0.01239(8) 0.01153(7) 0.01439(8) 0.00152(6) 0.00269(6) 0.00068(6)
N1 0.023(2) 0.0269(19) 0.025(2) 0.0036(16) 0.0042(16) -0.0044(16)
N2 0.036(3) 0.029(2) 0.026(2) 0.0111(16) 0.0060(18) 0.0043(18)

loop_
_atom_type_symbol
_atom_type_description
_atom_type_scat_dispersion_real
_atom_type_scat_dispersion_imag
_atom_type_scat_source
C C 0.0033 0.0016 'International Tables Vol C Tables 4.2.6.8 and 6.1.1.4'
H H 0.0000 0.0000 'International Tables Vol C Tables 4.2.6.8 and 6.1.1.4'
O O 0.0106 0.0060 'International Tables Vol C Tables 4.2.6.8 and 6.1.1.4'
P P 0.1023 0.0942 'International Tables Vol C Tables 4.2.6.8 and 6.1.1.4'
Cl Cl 0.1484 0.1585 'International Tables Vol C Tables 4.2.6.8 and 6.1.1.4'
Ir Ir -1.4442 7.9887 'International Tables Vol C Tables 4.2.6.8 and 6.1.1.4'
N N 0.0061 0.0033 'International Tables Vol C Tables 4.2.6.8 and 6.1.1.4'

loop_
_geom_angle_atom_site_label_1
_geom_angle_atom_site_label_2
_geom_angle_atom_site_label_3
_geom_angle
C2 C1 Ir 125.0(3)
C1 C2 C3 126.7(4)
C1 C2 N1 118.0(4)
C3 C2 N1 115.2(3)
C4 C3 C2 125.0(4)
C3 C4 C5 127.8(4)
C3 C4 N2 112.1(4)
C5 C4 N2 120.1(4)
C6 C5 C4 126.2(4)
C6 C5 Ir 113.4(3)
C4 C5 Ir 120.3(3)
C5 C6 C7 116.2(3)
C5 C6 Cl2 128.6(3)
C7 C6 Cl2 115.0(3)
O1 C7 O2 120.8(4)
O1 C7 C6 121.4(4)
O2 C7 C6 117.8(4)
C14 C9 C10 119.0(4)
C14 C9 P1 119.3(3)
C10 C9 P1 121.4(3)
C11 C10 C9 120.2(4)
C12 C11 C10 120.3(4)
C11 C12 C13 119.5(4)
C14 C13 C12 120.2(4)
C9 C14 C13 120.7(4)
C20 C15 C16 119.2(4)
C20 C15 P1 122.8(3)
C16 C15 P1 117.9(3)
C17 C16 C15 119.9(4)
C18 C17 C16 120.7(4)
C17 C18 C19 119.6(4)
C18 C19 C20 120.5(4)
C19 C20 C15 120.0(4)
C22 C21 C26 118.6(4)
C22 C21 P1 120.6(3)
C26 C21 P1 120.5(3)
C21 C22 C23 120.7(4)
C24 C23 C22 120.2(4)
C23 C24 C25 119.8(4)
C26 C25 C24 120.4(4)
C25 C26 C21 120.3(4)
C28 C27 C32 118.7(4)
C28 C27 P2 123.2(3)
C32 C27 P2 117.4(3)
C27 C28 C29 120.8(4)
C30 C29 C28 120.2(4)
C29 C30 C31 119.6(4)
C32 C31 C30 120.5(5)
C31 C32 C27 120.2(4)
C38 C33 C34 119.0(4)
C38 C33 P2 119.5(3)
C34 C33 P2 120.9(3)
C35 C34 C33 120.0(4)
C36 C35 C34 120.3(5)
C35 C36 C37 120.2(4)
C36 C37 C38 119.8(4)
C37 C38 C33 120.6(4)
C44 C39 C40 117.8(4)
C44 C39 P2 121.6(3)
C40 C39 P2 120.6(3)
C41 C40 C39 120.9(4)
C42 C41 C40 120.3(4)
C43 C42 C41 119.6(4)
C42 C43 C44 120.8(4)
C43 C44 C39 120.6(4)
C7 O1 Ir 108.8(2)
C7 O2 C8 115.5(3)
C21 P1 C15 106.55(18)
C21 P1 C9 103.05(18)
C15 P1 C9 102.67(18)
C21 P1 Ir 112.59(13)
C15 P1 Ir 115.47(13)
C9 P1 Ir 115.22(13)
C33 P2 C27 106.25(19)
C33 P2 C39 101.14(19)
C27 P2 C39 108.10(19)
C33 P2 Ir 115.01(14)
C27 P2 Ir 108.90(13)
C39 P2 Ir 116.70(14)
C1 Ir C5 95.13(16)
C1 Ir O1 174.69(13)
C5 Ir O1 79.73(13)
C1 Ir P1 90.60(12)
C5 Ir P1 91.38(11)
O1 Ir P1 90.85(8)
C1 Ir P2 92.58(12)
C5 Ir P2 91.66(11)
O1 Ir P2 86.29(8)
P1 Ir P2 175.39(3)
C1 Ir Cl1 87.16(12)
C5 Ir Cl1 176.94(12)
O1 Ir Cl1 98.03(7)
P1 Ir Cl1 86.55(3)
P2 Ir Cl1 90.28(4)
O3 N1 O4 124.6(4)
O3 N1 C2 118.0(4)
O4 N1 C2 117.4(4)
O6 N2 O5 124.5(4)
O6 N2 C4 117.8(4)
O5 N2 C4 117.8(4)
Cl5 C45 Cl4 108.4(10)
Cl5 C45 Cl3 109.8(10)
Cl4 C45 Cl3 108.7(11)
Cl5A C45A Cl4A 102.4(9)
Cl5A C45A Cl3A 107.8(9)
Cl4A C45A Cl3A 105.5(10)
Cl4B C45B Cl5B 105.4(8)
Cl4B C45B Cl3B 113.9(10)
Cl5B C45B Cl3B 113.0(8)
Cl4C C45C Cl5C 110.2(11)
Cl4C C45C Cl3C 100.4(11)
Cl5C C45C Cl3C 109.0(12)

loop_
_geom_bond_atom_site_label_1
_geom_bond_atom_site_label_2
_geom_bond_distance
C1 C2 1.349(6)
C1 Ir 1.963(4)
C2 C3 1.422(6)
C2 N1 1.497(5)
C3 C4 1.354(6)
C4 C5 1.441(5)
C4 N2 1.484(5)
C5 C6 1.362(6)
C5 Ir 2.017(4)
C6 C7 1.453(6)
C6 Cl2 1.739(4)
C7 O1 1.249(5)
C7 O2 1.318(5)
C8 O2 1.465(6)
C9 C14 1.385(6)
C9 C10 1.398(6)
C9 P1 1.828(4)
C10 C11 1.389(6)
C11 C12 1.385(6)
C12 C13 1.388(6)
C13 C14 1.386(6)
C15 C20 1.391(6)
C15 C16 1.398(6)
C15 P1 1.828(4)
C16 C17 1.384(6)
C17 C18 1.379(7)
C18 C19 1.379(6)
C19 C20 1.388(6)
C21 C22 1.388(6)
C21 C26 1.404(5)
C21 P1 1.827(4)
C22 C23 1.393(6)
C23 C24 1.379(6)
C24 C25 1.386(6)
C25 C26 1.385(6)
C27 C28 1.390(6)
C27 C32 1.397(6)
C27 P2 1.820(4)
C28 C29 1.392(6)
C29 C30 1.375(7)
C30 C31 1.389(7)
C31 C32 1.388(6)
C33 C38 1.389(6)
C33 C34 1.390(6)
C33 P2 1.817(4)
C34 C35 1.388(6)
C35 C36 1.377(7)
C36 C37 1.378(7)
C37 C38 1.387(6)
C39 C44 1.401(6)
C39 C40 1.405(6)
C39 P2 1.834(4)
C40 C41 1.383(6)
C41 C42 1.382(7)
C42 C43 1.378(7)
C43 C44 1.382(6)
O1 Ir 2.207(3)
O3 N1 1.207(5)
O4 N1 1.223(5)
O5 N2 1.230(5)
O6 N2 1.228(5)
P1 Ir 2.3733(14)
P2 Ir 2.3758(14)
Cl1 Ir 2.4418(11)
C45 Cl5 1.731(13)
C45 Cl4 1.732(13)
C45 Cl3 1.742(14)
C45A Cl5A 1.753(14)
C45A Cl4A 1.773(14)
C45A Cl3A 1.778(14)
C45B Cl4B 1.753(12)
C45B Cl5B 1.759(12)
C45B Cl3B 1.764(12)
C45C Cl4C 1.748(14)
C45C Cl5C 1.757(14)
C45C Cl3C 1.759(14)
